data_7206198
loop_
_publ_author_name
'Nauha, Elisa'
'Ojala, Antti'
'Nissinen, Maija'
'Saxell, Heidi'

_publ_section_title
;
 Comparison of the polymorphs and solvates of two analogous
 fungicides---a case study of the applicability of a supramolecular
 synthon approach in crystal engineering
;
_journal_issue 15
_journal_name_full CrystEngComm
_journal_page_first 4956
_journal_paper_doi 10.1039/c1ce05077j
_journal_volume 13
_journal_year 2011
_chemical_formula_moiety 'C14 H18 N4 O4 S2, C4 H8 O2'
_chemical_formula_sum 'C18 H26 N4 O6 S2'
_chemical_formula_weight 458.55
_chemical_name_systematic
;
?
;
_space_group_IT_number 2
_symmetry_cell_setting triclinic
_symmetry_space_group_name_Hall '-P 1'
_symmetry_space_group_name_H-M 'P -1'
_atom_sites_solution_hydrogens geom
_atom_sites_solution_primary direct
_atom_sites_solution_secondary difmap
_audit_creation_method SHELXL-97
_cell_angle_alpha 65.555(2)
_cell_angle_beta 68.864(2)
_cell_angle_gamma 76.329(3)
_cell_formula_units_Z 2
_cell_length_a 9.2924(2)
_cell_length_b 11.7070(3)
_cell_length_c 12.1305(3)
_cell_measurement_temperature 173(2)
_cell_volume 1114.60(5)
_computing_cell_refinement 'HKL Scalepack (Otwinowski & Minor 1997)'
_computing_data_collection 'Collect (Bruker AXS BV, 1997-2004)'
_computing_data_reduction 'HKL Denzo and Scalepack (Otwinowski & Minor 1997)'
_computing_structure_refinement 'SHELXL-97 (Sheldrick, 1997)'
_computing_structure_solution 'SHELXS-97 (Sheldrick, 1990)'
_diffrn_ambient_temperature 173(2)
_diffrn_detector_area_resol_mean 9
_diffrn_measured_fraction_theta_full 0.958
_diffrn_measured_fraction_theta_max 0.958
_diffrn_measurement_device_type KappaCCD
_diffrn_measurement_method CCD
_diffrn_radiation_monochromator 'horizonally mounted graphite crystal'
_diffrn_radiation_source 'fine-focus sealed tube'
_diffrn_radiation_type CuK\a
_diffrn_radiation_wavelength 1.54178
_diffrn_reflns_av_R_equivalents 0.0504
_diffrn_reflns_av_sigmaI/netI 0.0450
_diffrn_reflns_limit_h_max 10
_diffrn_reflns_limit_h_min -10
_diffrn_reflns_limit_k_max 13
_diffrn_reflns_limit_k_min -13
_diffrn_reflns_limit_l_max 14
_diffrn_reflns_limit_l_min -14
_diffrn_reflns_number 5447
_diffrn_reflns_theta_full 67.11
_diffrn_reflns_theta_max 67.11
_diffrn_reflns_theta_min 4.17
_exptl_absorpt_coefficient_mu 2.528
_exptl_absorpt_correction_T_max 0.7861
_exptl_absorpt_correction_T_min 0.5176
_exptl_absorpt_correction_type multi-scan
_exptl_absorpt_process_details
;
Denzo (Otwinowski, Borek, Majewski & Minor,2003)
;
_exptl_crystal_colour colorless
_exptl_crystal_density_diffrn 1.366
_exptl_crystal_density_method 'not measured'
_exptl_crystal_description block
_exptl_crystal_F_000 484
_exptl_crystal_size_max 0.30
_exptl_crystal_size_mid 0.20
_exptl_crystal_size_min 0.10
_refine_diff_density_max 0.267
_refine_diff_density_min -0.234
_refine_diff_density_rms 0.053
_refine_ls_extinction_method none
_refine_ls_goodness_of_fit_ref 1.022
_refine_ls_hydrogen_treatment mixed
_refine_ls_matrix_type full
_refine_ls_number_parameters 285
_refine_ls_number_reflns 3818
_refine_ls_number_restraints 4
_refine_ls_restrained_S_all 1.023
_refine_ls_R_factor_all 0.0575
_refine_ls_R_factor_gt 0.0444
_refine_ls_shift/su_max 0.001
_refine_ls_shift/su_mean 0.000
_refine_ls_structure_factor_coef Fsqd
_refine_ls_weighting_details 'calc w=1/[\s^2^(Fo^2^)+(0.0548P)^2^+0.6176P] where P=(Fo^2^+2Fc^2^)/3'
_refine_ls_weighting_scheme calc
_refine_ls_wR_factor_gt 0.1089
_refine_ls_wR_factor_ref 0.1175
_reflns_number_gt 3123
_reflns_number_total 3818
_reflns_threshold_expression >2sigma(I)
_cod_data_source_file c1ce05077j.txt
_cod_data_source_block TE-dioxaneII
_cod_original_cell_volume 1114.61(5)
_cod_original_sg_symbol_H-M P-1
_cod_database_code 7206198

loop_
_symmetry_equiv_pos_as_xyz
'x, y, z'
'-x, -y, -z'

loop_
_atom_site_label
_atom_site_type_symbol
_atom_site_fract_x
_atom_site_fract_y
_atom_site_fract_z
_atom_site_U_iso_or_equiv
_atom_site_adp_type
_atom_site_occupancy
_atom_site_symmetry_multiplicity
_atom_site_calc_flag
_atom_site_refinement_flags
_atom_site_disorder_assembly
_atom_site_disorder_group
S1 S 0.75610(9) 0.13148(7) 0.76374(6) 0.0510(2) Uani 1 1 d . . .
S2 S 1.12418(7) 0.41109(5) 0.14367(6) 0.03919(19) Uani 1 1 d . . .
O1 O 0.6579(2) 0.33131(19) 0.38168(16) 0.0507(5) Uani 1 1 d . . .
O2 O 0.4182(2) 0.36128(18) 0.50731(16) 0.0460(5) Uani 1 1 d . . .
O3 O 0.7759(2) 0.15314(16) 0.20795(16) 0.0448(5) Uani 1 1 d . . .
O4 O 0.71683(19) 0.32386(15) 0.04851(15) 0.0383(4) Uani 1 1 d . . .
N1 N 0.6003(2) 0.2534(2) 0.59890(19) 0.0386(5) Uani 1 1 d D . .
H1N H 0.523(3) 0.254(3) 0.667(2) 0.046 Uiso 1 1 d D . .
N2 N 0.8574(2) 0.20037(19) 0.50941(18) 0.0352(5) Uani 1 1 d D . .
H2N H 0.824(3) 0.240(2) 0.442(2) 0.042 Uiso 1 1 d D . .
N3 N 1.0024(2) 0.19220(18) 0.27579(17) 0.0310(4) Uani 1 1 d D . .
H3N H 0.931(3) 0.145(2) 0.290(2) 0.037 Uiso 1 1 d D . .
N4 N 0.9052(2) 0.33107(18) 0.11234(17) 0.0308(4) Uani 1 1 d D . .
H4N H 0.904(3) 0.4050(18) 0.051(2) 0.037 Uiso 1 1 d D . .
C1 C 0.1992(3) 0.4728(3) 0.4373(3) 0.0571(8) Uani 1 1 d . . .
H1A H 0.1408 0.3992 0.4898 0.086 Uiso 1 1 calc R . .
H1B H 0.1622 0.5224 0.3632 0.086 Uiso 1 1 calc R . .
H1C H 0.1843 0.5249 0.4870 0.086 Uiso 1 1 calc R . .
C2 C 0.3674(3) 0.4298(3) 0.3944(3) 0.0528(7) Uani 1 1 d . . .
H2A H 0.3836 0.3742 0.3469 0.063 Uiso 1 1 calc R . .
H2B H 0.4272 0.5033 0.3382 0.063 Uiso 1 1 calc R . .
C3 C 0.5670(3) 0.3164(2) 0.4858(2) 0.0398(6) Uani 1 1 d . . .
C4 C 0.7444(3) 0.1960(2) 0.6167(2) 0.0358(6) Uani 1 1 d . . .
C5 C 1.0159(3) 0.1560(2) 0.4842(2) 0.0321(5) Uani 1 1 d . . .
C6 C 1.1013(3) 0.1183(2) 0.5700(2) 0.0392(6) Uani 1 1 d . . .
H6 H 1.0516 0.1159 0.6543 0.047 Uiso 1 1 calc R . .
C7 C 1.2588(3) 0.0846(3) 0.5306(3) 0.0474(7) Uani 1 1 d . . .
H7 H 1.3172 0.0598 0.5885 0.057 Uiso 1 1 calc R . .
C8 C 1.3333(3) 0.0862(3) 0.4090(3) 0.0507(7) Uani 1 1 d . . .
H8 H 1.4420 0.0637 0.3832 0.061 Uiso 1 1 calc R . .
C9 C 1.2485(3) 0.1209(2) 0.3246(3) 0.0413(6) Uani 1 1 d . . .
H9 H 1.2985 0.1208 0.2411 0.050 Uiso 1 1 calc R . .
C10 C 1.0914(3) 0.1556(2) 0.3621(2) 0.0318(5) Uani 1 1 d . . .
C11 C 1.0057(3) 0.3043(2) 0.1812(2) 0.0299(5) Uani 1 1 d . . .
C12 C 0.7960(3) 0.2581(2) 0.1306(2) 0.0335(5) Uani 1 1 d . . .
C13 C 0.5998(4) 0.2636(3) 0.0458(3) 0.0579(8) Uani 1 1 d . . .
H13A H 0.5152 0.2456 0.1270 0.069 Uiso 1 1 calc R . .
H13B H 0.6455 0.1832 0.0326 0.069 Uiso 1 1 calc R . .
C14 C 0.5394(3) 0.3519(3) -0.0602(3) 0.0512(7) Uani 1 1 d . . .
H14A H 0.4982 0.4322 -0.0475 0.077 Uiso 1 1 calc R . .
H14B H 0.4566 0.3157 -0.0632 0.077 Uiso 1 1 calc R . .
H14C H 0.6235 0.3664 -0.1402 0.077 Uiso 1 1 calc R . .
O100 O 0.0330(2) 0.17652(17) 0.92248(17) 0.0464(5) Uani 1 1 d . . .
O200 O 0.3385(2) 0.24582(16) 0.81262(16) 0.0415(4) Uani 1 1 d . . .
C100 C 0.1638(3) 0.0841(3) 0.9271(3) 0.0493(7) Uani 1 1 d . . .
H10A H 0.1935 0.0572 0.8538 0.059 Uiso 1 1 calc R . .
H10B H 0.1365 0.0092 1.0056 0.059 Uiso 1 1 calc R . .
C200 C 0.2988(3) 0.1365(3) 0.9243(3) 0.0453(6) Uani 1 1 d . . .
H20A H 0.2713 0.1588 1.0002 0.054 Uiso 1 1 calc R . .
H20B H 0.3892 0.0717 0.9261 0.054 Uiso 1 1 calc R . .
C300 C 0.2071(3) 0.3382(2) 0.8078(2) 0.0395(6) Uani 1 1 d . . .
H30A H 0.2343 0.4129 0.7290 0.047 Uiso 1 1 calc R . .
H30B H 0.1775 0.3656 0.8808 0.047 Uiso 1 1 calc R . .
C400 C 0.0731(3) 0.2854(2) 0.8112(2) 0.0417(6) Uani 1 1 d . . .
H40A H -0.0173 0.3502 0.8092 0.050 Uiso 1 1 calc R . .
H40B H 0.1006 0.2629 0.7353 0.050 Uiso 1 1 calc R . .

loop_
_atom_site_aniso_label
_atom_site_aniso_U_11
_atom_site_aniso_U_22
_atom_site_aniso_U_33
_atom_site_aniso_U_23
_atom_site_aniso_U_13
_atom_site_aniso_U_12
S1 0.0530(4) 0.0641(5) 0.0288(3) -0.0141(3) -0.0167(3) 0.0089(3)
S2 0.0413(4) 0.0326(3) 0.0441(4) -0.0026(3) -0.0227(3) -0.0097(3)
O1 0.0362(10) 0.0732(13) 0.0279(9) -0.0102(9) -0.0098(8) 0.0055(9)
O2 0.0327(10) 0.0577(11) 0.0355(9) -0.0098(8) -0.0118(8) 0.0060(8)
O3 0.0574(12) 0.0400(10) 0.0366(10) 0.0012(8) -0.0216(8) -0.0205(9)
O4 0.0384(10) 0.0378(9) 0.0389(9) -0.0028(7) -0.0190(8) -0.0132(7)
N1 0.0335(12) 0.0473(12) 0.0272(10) -0.0111(9) -0.0076(9) 0.0031(9)
N2 0.0326(11) 0.0438(12) 0.0268(10) -0.0105(9) -0.0121(9) 0.0011(9)
N3 0.0317(11) 0.0311(10) 0.0279(10) -0.0057(8) -0.0107(8) -0.0055(8)
N4 0.0350(11) 0.0290(10) 0.0263(10) -0.0039(8) -0.0117(8) -0.0067(8)
C1 0.0401(16) 0.0639(19) 0.0561(18) -0.0104(15) -0.0212(14) 0.0044(14)
C2 0.0424(16) 0.0648(18) 0.0375(15) -0.0069(13) -0.0174(12) 0.0056(13)
C3 0.0351(14) 0.0450(14) 0.0332(14) -0.0103(11) -0.0096(11) -0.0013(11)
C4 0.0380(14) 0.0355(13) 0.0335(13) -0.0125(10) -0.0125(11) -0.0001(10)
C5 0.0332(13) 0.0272(11) 0.0340(12) -0.0050(9) -0.0147(10) -0.0038(10)
C6 0.0434(15) 0.0386(13) 0.0351(13) -0.0058(11) -0.0194(11) -0.0050(11)
C7 0.0431(16) 0.0462(15) 0.0479(16) -0.0016(12) -0.0265(13) -0.0037(12)
C8 0.0330(14) 0.0488(16) 0.0517(17) 0.0001(13) -0.0164(13) 0.0006(12)
C9 0.0342(14) 0.0382(14) 0.0393(14) -0.0062(11) -0.0090(11) 0.0005(11)
C10 0.0331(13) 0.0256(11) 0.0331(12) -0.0038(9) -0.0132(10) -0.0045(9)
C11 0.0276(12) 0.0331(12) 0.0265(11) -0.0129(10) -0.0054(9) 0.0008(9)
C12 0.0369(14) 0.0360(13) 0.0260(12) -0.0092(10) -0.0075(10) -0.0077(11)
C13 0.065(2) 0.0629(19) 0.0545(18) -0.0035(14) -0.0314(15) -0.0325(16)
C14 0.0464(17) 0.0576(17) 0.0631(18) -0.0241(14) -0.0299(14) -0.0040(13)
O100 0.0405(10) 0.0440(10) 0.0514(11) -0.0101(8) -0.0143(8) -0.0107(8)
O200 0.0358(10) 0.0444(10) 0.0356(9) -0.0093(8) -0.0064(7) -0.0051(8)
C100 0.0540(18) 0.0378(14) 0.0533(17) -0.0071(12) -0.0214(14) -0.0088(13)
C200 0.0430(15) 0.0451(15) 0.0396(14) -0.0040(12) -0.0148(12) -0.0074(12)
C300 0.0389(14) 0.0370(13) 0.0389(14) -0.0145(11) -0.0067(11) -0.0034(11)
C400 0.0437(15) 0.0388(14) 0.0425(14) -0.0117(11) -0.0178(12) -0.0015(11)

loop_
_atom_type_symbol
_atom_type_description
_atom_type_scat_dispersion_real
_atom_type_scat_dispersion_imag
_atom_type_scat_source
C C 0.0181 0.0091 'International Tables Vol C Tables 4.2.6.8 and 6.1.1.4'
H H 0.0000 0.0000 'International Tables Vol C Tables 4.2.6.8 and 6.1.1.4'
N N 0.0311 0.0180 'International Tables Vol C Tables 4.2.6.8 and 6.1.1.4'
O O 0.0492 0.0322 'International Tables Vol C Tables 4.2.6.8 and 6.1.1.4'
S S 0.3331 0.5567 'International Tables Vol C Tables 4.2.6.8 and 6.1.1.4'

loop_
_geom_angle_atom_site_label_1
_geom_angle_atom_site_label_2
_geom_angle_atom_site_label_3
_geom_angle
_geom_angle_site_symmetry_1
_geom_angle_site_symmetry_3
_geom_angle_publ_flag
C3 O2 C2 115.21(19) . . ?
C12 O4 C13 117.88(19) . . ?
C3 N1 C4 127.3(2) . . ?
C3 N1 H1N 115.7(19) . . ?
C4 N1 H1N 116.9(19) . . ?
C4 N2 C5 132.7(2) . . ?
C4 N2 H2N 111.9(18) . . ?
C5 N2 H2N 115.4(18) . . ?
C11 N3 C10 123.04(19) . . ?
C11 N3 H3N 116.3(17) . . ?
C10 N3 H3N 120.0(17) . . ?
C11 N4 C12 128.04(19) . . ?
C11 N4 H4N 118.7(17) . . ?
C12 N4 H4N 113.2(17) . . ?
C2 C1 H1A 109.5 . . ?
C2 C1 H1B 109.5 . . ?
H1A C1 H1B 109.5 . . ?
C2 C1 H1C 109.5 . . ?
H1A C1 H1C 109.5 . . ?
H1B C1 H1C 109.5 . . ?
O2 C2 C1 107.3(2) . . ?
O2 C2 H2A 110.2 . . ?
C1 C2 H2A 110.2 . . ?
O2 C2 H2B 110.2 . . ?
C1 C2 H2B 110.2 . . ?
H2A C2 H2B 108.5 . . ?
O1 C3 O2 124.3(2) . . ?
O1 C3 N1 126.0(2) . . ?
O2 C3 N1 109.7(2) . . ?
N2 C4 N1 114.0(2) . . ?
N2 C4 S1 127.99(19) . . ?
N1 C4 S1 118.00(18) . . ?
C10 C5 C6 119.1(2) . . ?
C10 C5 N2 115.9(2) . . ?
C6 C5 N2 125.0(2) . . ?
C7 C6 C5 119.2(2) . . ?
C7 C6 H6 120.4 . . ?
C5 C6 H6 120.4 . . ?
C6 C7 C8 121.4(2) . . ?
C6 C7 H7 119.3 . . ?
C8 C7 H7 119.3 . . ?
C7 C8 C9 119.6(3) . . ?
C7 C8 H8 120.2 . . ?
C9 C8 H8 120.2 . . ?
C10 C9 C8 119.8(3) . . ?
C10 C9 H9 120.1 . . ?
C8 C9 H9 120.1 . . ?
C9 C10 C5 120.9(2) . . ?
C9 C10 N3 120.4(2) . . ?
C5 C10 N3 118.7(2) . . ?
N3 C11 N4 116.9(2) . . ?
N3 C11 S2 123.82(18) . . ?
N4 C11 S2 119.24(17) . . ?
O3 C12 O4 126.1(2) . . ?
O3 C12 N4 126.0(2) . . ?
O4 C12 N4 107.92(19) . . ?
O4 C13 C14 107.0(2) . . ?
O4 C13 H13A 110.3 . . ?
C14 C13 H13A 110.3 . . ?
O4 C13 H13B 110.3 . . ?
C14 C13 H13B 110.3 . . ?
H13A C13 H13B 108.6 . . ?
C13 C14 H14A 109.5 . . ?
C13 C14 H14B 109.5 . . ?
H14A C14 H14B 109.5 . . ?
C13 C14 H14C 109.5 . . ?
H14A C14 H14C 109.5 . . ?
H14B C14 H14C 109.5 . . ?
C400 O100 C100 109.7(2) . . ?
C200 O200 C300 109.77(19) . . ?
O100 C100 C200 110.6(2) . . ?
O100 C100 H10A 109.5 . . ?
C200 C100 H10A 109.5 . . ?
O100 C100 H10B 109.5 . . ?
C200 C100 H10B 109.5 . . ?
H10A C100 H10B 108.1 . . ?
O200 C200 C100 110.4(2) . . ?
O200 C200 H20A 109.6 . . ?
C100 C200 H20A 109.6 . . ?
O200 C200 H20B 109.6 . . ?
C100 C200 H20B 109.6 . . ?
H20A C200 H20B 108.1 . . ?
O200 C300 C400 110.6(2) . . ?
O200 C300 H30A 109.5 . . ?
C400 C300 H30A 109.5 . . ?
O200 C300 H30B 109.5 . . ?
C400 C300 H30B 109.5 . . ?
H30A C300 H30B 108.1 . . ?
O100 C400 C300 110.9(2) . . ?
O100 C400 H40A 109.5 . . ?
C300 C400 H40A 109.5 . . ?
O100 C400 H40B 109.5 . . ?
C300 C400 H40B 109.5 . . ?
H40A C400 H40B 108.1 . . ?

loop_
_geom_bond_atom_site_label_1
_geom_bond_atom_site_label_2
_geom_bond_distance
_geom_bond_site_symmetry_2
_geom_bond_publ_flag
S1 C4 1.658(2) . ?
S2 C11 1.674(2) . ?
O1 C3 1.207(3) . ?
O2 C3 1.329(3) . ?
O2 C2 1.456(3) . ?
O3 C12 1.206(3) . ?
O4 C12 1.323(3) . ?
O4 C13 1.445(3) . ?
N1 C3 1.372(3) . ?
N1 C4 1.397(3) . ?
N1 H1N 0.882(17) . ?
N2 C4 1.335(3) . ?
N2 C5 1.406(3) . ?
N2 H2N 0.881(17) . ?
N3 C11 1.337(3) . ?
N3 C10 1.432(3) . ?
N3 H3N 0.881(16) . ?
N4 C11 1.369(3) . ?
N4 C12 1.378(3) . ?
N4 H4N 0.880(16) . ?
C1 C2 1.491(4) . ?
C1 H1A 0.9800 . ?
C1 H1B 0.9800 . ?
C1 H1C 0.9800 . ?
C2 H2A 0.9900 . ?
C2 H2B 0.9900 . ?
C5 C10 1.393(3) . ?
C5 C6 1.399(3) . ?
C6 C7 1.379(4) . ?
C6 H6 0.9500 . ?
C7 C8 1.380(4) . ?
C7 H7 0.9500 . ?
C8 C9 1.385(4) . ?
C8 H8 0.9500 . ?
C9 C10 1.377(3) . ?
C9 H9 0.9500 . ?
C13 C14 1.478(4) . ?
C13 H13A 0.9900 . ?
C13 H13B 0.9900 . ?
C14 H14A 0.9800 . ?
C14 H14B 0.9800 . ?
C14 H14C 0.9800 . ?
O100 C400 1.422(3) . ?
O100 C100 1.425(3) . ?
O200 C200 1.427(3) . ?
O200 C300 1.428(3) . ?
C100 C200 1.505(4) . ?
C100 H10A 0.9900 . ?
C100 H10B 0.9900 . ?
C200 H20A 0.9900 . ?
C200 H20B 0.9900 . ?
C300 C400 1.497(4) . ?
C300 H30A 0.9900 . ?
C300 H30B 0.9900 . ?
C400 H40A 0.9900 . ?
C400 H40B 0.9900 . ?

loop_
_geom_hbond_atom_site_label_D
_geom_hbond_atom_site_label_H
_geom_hbond_atom_site_label_A
_geom_hbond_distance_DH
_geom_hbond_distance_HA
_geom_hbond_distance_DA
_geom_hbond_angle_DHA
_geom_hbond_site_symmetry_A
N1 H1N O200 0.882(17) 1.953(18) 2.831(3) 173(3) .
N2 H2N O1 0.881(17) 1.86(2) 2.636(3) 146(3) .
N3 H3N O3 0.881(16) 2.00(2) 2.708(3) 137(2) .
N4 H4N S2 0.880(16) 2.497(18) 3.3607(19) 167(2) 2_765

loop_
_geom_torsion_atom_site_label_1
_geom_torsion_atom_site_label_2
_geom_torsion_atom_site_label_3
_geom_torsion_atom_site_label_4
_geom_torsion
_geom_torsion_site_symmetry_1
_geom_torsion_site_symmetry_2
_geom_torsion_site_symmetry_3
_geom_torsion_site_symmetry_4
_geom_torsion_publ_flag
C3 O2 C2 C1 -179.8(2) . . . . ?
C2 O2 C3 O1 1.4(4) . . . . ?
C2 O2 C3 N1 -179.6(2) . . . . ?
C4 N1 C3 O1 1.0(5) . . . . ?
C4 N1 C3 O2 -178.0(2) . . . . ?
C5 N2 C4 N1 179.7(2) . . . . ?
C5 N2 C4 S1 -0.6(4) . . . . ?
C3 N1 C4 N2 -3.2(4) . . . . ?
C3 N1 C4 S1 177.0(2) . . . . ?
C4 N2 C5 C10 167.6(2) . . . . ?
C4 N2 C5 C6 -15.2(4) . . . . ?
C10 C5 C6 C7 1.5(3) . . . . ?
N2 C5 C6 C7 -175.6(2) . . . . ?
C5 C6 C7 C8 -0.6(4) . . . . ?
C6 C7 C8 C9 -0.7(4) . . . . ?
C7 C8 C9 C10 1.2(4) . . . . ?
C8 C9 C10 C5 -0.2(4) . . . . ?
C8 C9 C10 N3 179.8(2) . . . . ?
C6 C5 C10 C9 -1.1(3) . . . . ?
N2 C5 C10 C9 176.3(2) . . . . ?
C6 C5 C10 N3 178.9(2) . . . . ?
N2 C5 C10 N3 -3.7(3) . . . . ?
C11 N3 C10 C9 -75.7(3) . . . . ?
C11 N3 C10 C5 104.2(3) . . . . ?
C10 N3 C11 N4 -174.7(2) . . . . ?
C10 N3 C11 S2 5.3(3) . . . . ?
C12 N4 C11 N3 2.3(3) . . . . ?
C12 N4 C11 S2 -177.74(19) . . . . ?
C13 O4 C12 O3 -3.2(4) . . . . ?
C13 O4 C12 N4 177.1(2) . . . . ?
C11 N4 C12 O3 -4.3(4) . . . . ?
C11 N4 C12 O4 175.5(2) . . . . ?
C12 O4 C13 C14 -175.1(2) . . . . ?
C400 O100 C100 C200 57.9(3) . . . . ?
C300 O200 C200 C100 57.6(3) . . . . ?
O100 C100 C200 O200 -58.3(3) . . . . ?
C200 O200 C300 C400 -57.6(3) . . . . ?
C100 O100 C400 C300 -57.9(3) . . . . ?
O200 C300 C400 O100 58.2(3) . . . . ?

loop_
_cod_related_entry_id
_cod_related_entry_database
_cod_related_entry_code
1 ChemSpider 30653783
